data_7039588
loop_
_publ_author_name
'Guchhait, Tapas'
'Mani, Ganesan'
'Schulzke, Carola'

_publ_section_title
;
 Synthesis and structural characterization of anion complexes with
 azacalix[2]dipyrrolylmethane: effect of anion charge on the conformation
 of the macrocycle.
;
_journal_issue 29
_journal_name_full 'Dalton transactions (Cambridge, England : 2003)'
_journal_page_first 11781
_journal_page_last 11790
_journal_paper_doi 10.1039/c6dt01396a
_journal_volume 45
_journal_year 2016
_chemical_formula_sum 'C34 H56 F6 N6 O2 Si'
_chemical_formula_weight 722.93
_chemical_name_systematic
;
 ?
;
_space_group_crystal_system monoclinic
_space_group_IT_number 15
_space_group_name_Hall '-C 2yc'
_space_group_name_H-M_alt 'C 1 2/c 1'
_symmetry_space_group_name_Hall '-C 2yc'
_symmetry_space_group_name_H-M 'C 1 2/c 1'
_atom_sites_solution_hydrogens mixed
_audit_creation_method SHELXL-2013
_audit_update_record
;
2016-06-13 deposited with the CCDC.
2016-06-16 downloaded from the CCDC.
;
_cell_angle_alpha 90
_cell_angle_beta 99.20(3)
_cell_angle_gamma 90
_cell_formula_units_Z 4
_cell_length_a 12.93(2)
_cell_length_b 10.616(16)
_cell_length_c 27.70(4)
_cell_measurement_reflns_used 13255
_cell_measurement_temperature 298(2)
_cell_measurement_theta_max 24.995
_cell_measurement_theta_min 1.489
_cell_volume 3753(10)
_computing_data_collection APEX2
_computing_molecular_graphics Diamond3.2
_computing_publication_material 'CIFTAB (Sheldrick, 2013)'
_computing_structure_refinement 'SHELXL-2013 (Sheldrick, 2013)'
_computing_structure_solution 'SIR-92 (Altomare et al., 1994)'
_diffrn_ambient_temperature 298(2)
_diffrn_measured_fraction_theta_full 1.000
_diffrn_measured_fraction_theta_max 0.920
_diffrn_measurement_device_type 'Brucker CCD APEX 2'
_diffrn_measurement_method hemisphere
_diffrn_radiation_type MoK\a
_diffrn_radiation_wavelength 0.71073
_diffrn_reflns_av_R_equivalents 0.1183
_diffrn_reflns_av_unetI/netI 0.1671
_diffrn_reflns_Laue_measured_fraction_full 1.000
_diffrn_reflns_Laue_measured_fraction_max 0.920
_diffrn_reflns_limit_h_max 16
_diffrn_reflns_limit_h_min -16
_diffrn_reflns_limit_k_max 13
_diffrn_reflns_limit_k_min -13
_diffrn_reflns_limit_l_max 33
_diffrn_reflns_limit_l_min -34
_diffrn_reflns_number 14408
_diffrn_reflns_point_group_measured_fraction_full 1.000
_diffrn_reflns_point_group_measured_fraction_max 0.920
_diffrn_reflns_theta_full 25.000
_diffrn_reflns_theta_max 27.345
_diffrn_reflns_theta_min 1.489
_diffrn_source 'fine-focus sealed tube'
_exptl_absorpt_coefficient_mu 0.131
_exptl_absorpt_correction_T_max 0.994
_exptl_absorpt_correction_T_min 0.982
_exptl_absorpt_correction_type multi-scan
_exptl_absorpt_process_details SADABS
_exptl_crystal_colour Colorless
_exptl_crystal_density_diffrn 1.280
_exptl_crystal_description Prism
_exptl_crystal_F_000 1544
_exptl_crystal_size_max 0.138
_exptl_crystal_size_mid 0.136
_exptl_crystal_size_min 0.049
_platon_squeeze_details
;
The SQUEEZE/PLATON procedure yielded total void volume and electron 
count of 648\%A^3^ and 168 e, respectively. These numbers suggest 
roughly 2 molecules of solvent methanol per formula or 8 molecules 
per unit cell. 
The fraction of solvent has been treated as a diffuse contribution 
to the overall scattering without specific atom positions.
;
_refine_diff_density_max 0.227
_refine_diff_density_min -0.202
_refine_diff_density_rms 0.050
_refine_ls_extinction_method none
_refine_ls_goodness_of_fit_ref 0.877
_refine_ls_hydrogen_treatment mixed
_refine_ls_matrix_type full
_refine_ls_number_parameters 235
_refine_ls_number_reflns 3904
_refine_ls_number_restraints 24
_refine_ls_restrained_S_all 0.876
_refine_ls_R_factor_all 0.1744
_refine_ls_R_factor_gt 0.0689
_refine_ls_shift/su_max 0.000
_refine_ls_shift/su_mean 0.000
_refine_ls_structure_factor_coef Fsqd
_refine_ls_weighting_details 'w=1/[\s^2^(Fo^2^)+(0.0511P)^2^] where P=(Fo^2^+2Fc^2^)/3'
_refine_ls_weighting_scheme calc
_refine_ls_wR_factor_gt 0.1391
_refine_ls_wR_factor_ref 0.1690
_reflns_Friedel_coverage 0.000
_reflns_number_gt 1619
_reflns_number_total 3904
_reflns_threshold_expression 'I > 2\s(I)'
_cod_data_source_file c6dt01396a2.cif
_cod_data_source_block 2h
_cod_depositor_comments 'Adding full bibliography for 7039581--7039589.cif.'
_cod_database_code 7039588
_shelx_space_group_comment
;
The symmetry employed for this shelxl refinement is uniquely defined
by the following loop, which should always be used as a source of
symmetry information in preference to the above space-group names.
They are only intended as comments.
;
_shelx_estimated_absorpt_t_min 0.982
_shelx_estimated_absorpt_t_max 0.994
_shelxl_version_number 2013-3

loop_
_space_group_symop_operation_xyz
'x, y, z'
'-x, y, -z+1/2'
'x+1/2, y+1/2, z'
'-x+1/2, y+1/2, -z+1/2'
'-x, -y, -z'
'x, -y, z-1/2'
'-x+1/2, -y+1/2, -z'
'x+1/2, -y+1/2, z-1/2'

loop_
_atom_site_label
_atom_site_type_symbol
_atom_site_fract_x
_atom_site_fract_y
_atom_site_fract_z
_atom_site_U_iso_or_equiv
_atom_site_adp_type
_atom_site_occupancy
_atom_site_site_symmetry_order
_atom_site_calc_flag
_atom_site_refinement_flags_posn
_atom_site_refinement_flags_adp
_atom_site_refinement_flags_occupancy
_atom_site_disorder_assembly
_atom_site_disorder_group
F1 F 0.5000 0.5825(2) 0.7500 0.0493(8) Uani 1 2 d S T P A .
F2 F 0.5000 0.2675(2) 0.7500 0.0529(9) Uani 1 2 d S T P A .
F3 F 0.3988(3) 0.4246(3) 0.70580(16) 0.070(2) Uani 0.865(13) 1 d D U P A 1
F3A F 0.3731(10) 0.4147(17) 0.7499(15) 0.077(13) Uani 0.135(13) 1 d D U P A 2
F4 F 0.4201(3) 0.4255(3) 0.79075(17) 0.070(2) Uani 0.865(13) 1 d D U P A 1
F4A F 0.521(3) 0.4242(19) 0.8110(4) 0.076(13) Uani 0.135(13) 1 d D U P A 2
Si1 Si 0.5000 0.42860(13) 0.7500 0.0359(4) Uani 1 2 d DS T P . .
N1 N 0.6006(2) 0.2257(3) 0.64464(12) 0.0445(9) Uani 1 1 d . . . . .
H1N H 0.577(3) 0.287(3) 0.6599(14) 0.053 Uiso 1 1 d . U . . .
N2 N 0.6969(2) 0.1567(3) 0.75519(11) 0.0394(8) Uani 1 1 d . . . . .
H2N H 0.636(3) 0.209(3) 0.7513(13) 0.059 Uiso 1 1 d . U . . .
N3 N 0.6541(2) 0.2239(3) 0.86071(12) 0.0444(9) Uani 1 1 d . . . . .
H3N H 0.625(3) 0.284(4) 0.8454(14) 0.053 Uiso 1 1 d . U . . .
C1 C 0.5554(3) 0.1762(4) 0.60077(13) 0.0466(10) Uani 1 1 d . . . . .
C2 C 0.6139(3) 0.0750(4) 0.59295(16) 0.0675(13) Uani 1 1 d . . . . .
H2 H 0.6027 0.0234 0.5655 0.081 Uiso 1 1 calc R U . . .
C3 C 0.6940(3) 0.0607(4) 0.63297(16) 0.0663(13) Uani 1 1 d . . . . .
H3 H 0.7445 -0.0025 0.6370 0.080 Uiso 1 1 calc R U . . .
C4 C 0.6848(3) 0.1548(4) 0.66464(14) 0.0463(10) Uani 1 1 d . . . . .
C5 C 0.7484(3) 0.1842(4) 0.71184(13) 0.0460(10) Uani 1 1 d . . . . .
H5A H 0.7665 0.2729 0.7123 0.055 Uiso 1 1 calc R U . . .
H5B H 0.8131 0.1366 0.7148 0.055 Uiso 1 1 calc R U . . .
C6 C 0.6588(3) 0.0268(4) 0.75496(15) 0.0593(12) Uani 1 1 d . . . . .
H6A H 0.6104 0.0118 0.7255 0.089 Uiso 1 1 calc R U . . .
H6B H 0.6243 0.0136 0.7827 0.089 Uiso 1 1 calc R U . . .
H6C H 0.7169 -0.0302 0.7565 0.089 Uiso 1 1 calc R U . . .
C7 C 0.7723(3) 0.1872(4) 0.80050(14) 0.0501(11) Uani 1 1 d . . . . .
H7A H 0.8365 0.1402 0.8001 0.060 Uiso 1 1 calc R U . . .
H7B H 0.7894 0.2762 0.8002 0.060 Uiso 1 1 calc R U . . .
C8 C 0.7316(3) 0.1581(4) 0.84598(15) 0.0480(10) Uani 1 1 d . . . . .
C9 C 0.7626(3) 0.0698(4) 0.87996(17) 0.0664(13) Uani 1 1 d . . . . .
H9 H 0.8161 0.0116 0.8794 0.080 Uiso 1 1 calc R U . . .
C10 C 0.6996(3) 0.0817(4) 0.91625(16) 0.0652(13) Uani 1 1 d . . . . .
H10 H 0.7030 0.0312 0.9439 0.078 Uiso 1 1 calc R U . . .
C11 C 0.3673(3) 0.1790(4) 0.59568(14) 0.0461(10) Uani 1 1 d . . . . .
C12 C 0.4561(3) 0.2287(4) 0.57326(14) 0.0498(11) Uani 1 1 d . . . . .
C13 C 0.4578(3) 0.3736(4) 0.57394(15) 0.0570(11) Uani 1 1 d . . . . .
H13A H 0.4658 0.4016 0.6077 0.068 Uiso 1 1 calc R U . . .
H13B H 0.5188 0.4021 0.5607 0.068 Uiso 1 1 calc R U . . .
C14 C 0.3618(3) 0.4356(4) 0.54566(16) 0.0775(14) Uani 1 1 d . . . . .
H14A H 0.3595 0.4203 0.5113 0.116 Uiso 1 1 calc R U . . .
H14B H 0.3648 0.5247 0.5517 0.116 Uiso 1 1 calc R U . . .
H14C H 0.3002 0.4014 0.5559 0.116 Uiso 1 1 calc R U . . .
C15 C 0.4431(3) 0.1818(5) 0.52017(14) 0.0676(13) Uani 1 1 d . . . . .
H15A H 0.4472 0.0905 0.5205 0.081 Uiso 1 1 calc R U . . .
H15B H 0.3736 0.2047 0.5039 0.081 Uiso 1 1 calc R U . . .
C16 C 0.5223(4) 0.2318(5) 0.49036(18) 0.0949(17) Uani 1 1 d . . . . .
H16A H 0.5106 0.3202 0.4845 0.142 Uiso 1 1 calc R U . . .
H16B H 0.5149 0.1880 0.4597 0.142 Uiso 1 1 calc R U . . .
H16C H 0.5918 0.2190 0.5079 0.142 Uiso 1 1 calc R U . . .

loop_
_atom_site_aniso_label
_atom_site_aniso_U_11
_atom_site_aniso_U_22
_atom_site_aniso_U_33
_atom_site_aniso_U_23
_atom_site_aniso_U_13
_atom_site_aniso_U_12
F1 0.0468(16) 0.0343(18) 0.065(2) 0.000 0.0037(14) 0.000
F2 0.0342(15) 0.0292(17) 0.095(3) 0.000 0.0086(15) 0.000
F3 0.058(3) 0.0592(19) 0.077(3) -0.016(2) -0.034(3) 0.0068(17)
F3A 0.026(9) 0.063(13) 0.15(4) -0.031(17) 0.030(15) 0.017(8)
F4 0.082(4) 0.055(2) 0.086(4) 0.005(2) 0.051(3) 0.0024(19)
F4A 0.12(4) 0.088(15) 0.014(10) -0.005(9) -0.015(12) -0.029(15)
Si1 0.0249(7) 0.0317(9) 0.0497(10) 0.000 0.0022(6) 0.000
N1 0.0364(17) 0.053(2) 0.044(2) -0.0075(17) 0.0079(16) 0.0036(15)
N2 0.0292(14) 0.043(2) 0.045(2) -0.0055(16) 0.0028(14) 0.0042(14)
N3 0.0404(18) 0.051(2) 0.040(2) 0.0055(17) 0.0010(15) 0.0108(15)
C1 0.049(2) 0.060(3) 0.031(2) -0.010(2) 0.0086(19) -0.004(2)
C2 0.068(3) 0.081(4) 0.054(3) -0.028(3) 0.011(2) 0.013(3)
C3 0.070(3) 0.069(3) 0.059(3) -0.014(3) 0.008(2) 0.024(2)
C4 0.043(2) 0.051(3) 0.045(3) -0.004(2) 0.0069(19) 0.0023(19)
C5 0.0345(19) 0.054(3) 0.051(3) 0.000(2) 0.0102(19) 0.0032(17)
C6 0.058(2) 0.046(3) 0.073(3) 0.002(2) 0.007(2) -0.0094(19)
C7 0.0359(19) 0.058(3) 0.054(3) -0.007(2) -0.0018(19) 0.0063(17)
C8 0.036(2) 0.061(3) 0.045(3) 0.000(2) -0.0018(19) 0.0101(19)
C9 0.053(2) 0.081(3) 0.064(3) 0.006(3) 0.004(2) 0.029(2)
C10 0.064(3) 0.073(3) 0.055(3) 0.024(3) -0.004(2) 0.016(2)
C11 0.043(2) 0.056(3) 0.036(2) -0.004(2) -0.0048(18) -0.0028(19)
C12 0.050(2) 0.064(3) 0.033(3) -0.005(2) -0.0005(19) -0.0027(19)
C13 0.060(2) 0.061(3) 0.048(3) 0.008(2) 0.004(2) -0.004(2)
C14 0.085(3) 0.077(3) 0.066(3) 0.020(3) -0.002(3) 0.009(3)
C15 0.076(3) 0.096(4) 0.029(2) -0.003(2) 0.003(2) -0.009(2)
C16 0.100(4) 0.133(5) 0.055(3) -0.002(3) 0.022(3) -0.019(3)

loop_
_atom_type_symbol
_atom_type_description
_atom_type_scat_dispersion_real
_atom_type_scat_dispersion_imag
_atom_type_scat_source
C C 0.0033 0.0016 'International Tables Vol C Tables 4.2.6.8 and 6.1.1.4'
H H 0.0000 0.0000 'International Tables Vol C Tables 4.2.6.8 and 6.1.1.4'
N N 0.0061 0.0033 'International Tables Vol C Tables 4.2.6.8 and 6.1.1.4'
F F 0.0171 0.0103 'International Tables Vol C Tables 4.2.6.8 and 6.1.1.4'
Si Si 0.0817 0.0704 'International Tables Vol C Tables 4.2.6.8 and 6.1.1.4'
O O 0.0106 0.0060 'International Tables Vol C Tables 4.2.6.8 and 6.1.1.4'

loop_
_geom_angle_atom_site_label_1
_geom_angle_atom_site_label_2
_geom_angle_atom_site_label_3
_geom_angle
_geom_angle_site_symmetry_1
_geom_angle_site_symmetry_3
F1 Si1 F3 91.47(11) . 2_656
F1 Si1 F3 91.47(11) . .
F3 Si1 F3 177.1(2) 2_656 .
F1 Si1 F3A 95.1(6) . 2_656
F1 Si1 F3A 95.1(6) . .
F3A Si1 F3A 169.7(13) 2_656 .
F1 Si1 F4 91.14(11) . .
F3 Si1 F4 90.0(2) 2_656 .
F3 Si1 F4 89.9(2) . .
F1 Si1 F4 91.14(11) . 2_656
F3 Si1 F4 89.9(2) 2_656 2_656
F3 Si1 F4 90.0(2) . 2_656
F4 Si1 F4 177.7(2) . 2_656
F1 Si1 F4A 91.6(7) . .
F3A Si1 F4A 89.8(14) 2_656 .
F3A Si1 F4A 89.9(14) . .
F1 Si1 F4A 91.6(7) . 2_656
F3A Si1 F4A 89.9(14) 2_656 2_656
F3A Si1 F4A 89.8(14) . 2_656
F4A Si1 F4A 176.8(14) . 2_656
F1 Si1 F2 180.0 . .
F3 Si1 F2 88.53(11) 2_656 .
F3 Si1 F2 88.53(11) . .
F3A Si1 F2 84.9(6) 2_656 .
F3A Si1 F2 84.9(6) . .
F4 Si1 F2 88.86(11) . .
F4 Si1 F2 88.86(11) 2_656 .
F4A Si1 F2 88.4(7) . .
F4A Si1 F2 88.4(7) 2_656 .
C4 N1 C1 110.4(3) . .
C6 N2 C5 112.0(3) . .
C6 N2 C7 112.4(3) . .
C5 N2 C7 108.6(3) . .
C8 N3 C11 110.8(3) . 2_656
C2 C1 N1 106.1(4) . .
C2 C1 C12 132.3(4) . .
N1 C1 C12 121.4(3) . .
C1 C2 C3 108.8(4) . .
C4 C3 C2 107.7(4) . .
C3 C4 N1 107.0(4) . .
C3 C4 C5 130.2(4) . .
N1 C4 C5 122.9(4) . .
C4 C5 N2 114.7(3) . .
C8 C7 N2 113.4(3) . .
N3 C8 C9 107.7(4) . .
N3 C8 C7 122.6(4) . .
C9 C8 C7 129.7(4) . .
C8 C9 C10 107.4(4) . .
C11 C10 C9 108.4(4) 2_656 .
C10 C11 N3 105.7(4) 2_656 2_656
C10 C11 C12 132.4(4) 2_656 .
N3 C11 C12 121.6(3) 2_656 .
C11 C12 C1 108.2(3) . .
C11 C12 C15 108.1(3) . .
C1 C12 C15 108.8(3) . .
C11 C12 C13 111.1(3) . .
C1 C12 C13 110.9(3) . .
C15 C12 C13 109.6(3) . .
C14 C13 C12 114.9(3) . .
C16 C15 C12 115.4(4) . .

loop_
_geom_bond_atom_site_label_1
_geom_bond_atom_site_label_2
_geom_bond_distance
_geom_bond_site_symmetry_2
F1 Si1 1.634(4) .
F2 Si1 1.711(4) .
F3 Si1 1.643(3) .
F3A Si1 1.647(12) .
F4 Si1 1.647(3) .
F4A Si1 1.669(12) .
Si1 F3 1.643(3) 2_656
Si1 F3A 1.647(12) 2_656
Si1 F4 1.647(3) 2_656
Si1 F4A 1.669(12) 2_656
N1 C4 1.365(5) .
N1 C1 1.367(5) .
N2 C6 1.464(5) .
N2 C5 1.492(5) .
N2 C7 1.496(5) .
N3 C8 1.338(5) .
N3 C11 1.367(5) 2_656
C1 C2 1.351(5) .
C1 C12 1.492(5) .
C2 C3 1.399(6) .
C3 C4 1.348(5) .
C4 C5 1.463(5) .
C7 C8 1.474(5) .
C8 C9 1.343(5) .
C9 C10 1.397(6) .
C10 C11 1.354(5) 2_656
C11 C10 1.354(5) 2_656
C11 N3 1.367(5) 2_656
C11 C12 1.487(5) .
C12 C15 1.536(5) .
C12 C13 1.539(6) .
C13 C14 1.509(5) .
C15 C16 1.511(6) .

loop_
_platon_squeeze_void_nr
_platon_squeeze_void_average_x
_platon_squeeze_void_average_y
_platon_squeeze_void_average_z
_platon_squeeze_void_volume
_platon_squeeze_void_count_electrons
_platon_squeeze_void_content
1 0.423 0.223 0.127 81 21 ' '
2 0.577 0.223 0.373 81 21 ' '
3 -0.077 0.277 0.627 81 21 ' '
4 0.077 0.277 0.873 81 21 ' '
5 0.923 0.723 0.127 81 21 ' '
6 0.077 0.723 0.373 81 21 ' '
7 0.423 0.777 0.627 81 21 ' '
8 0.577 0.777 0.873 81 21 ' '
